data_7702994
loop_
_publ_author_name
'Kowalkowska-Zedler, D'
'Do\/l\;ega, A'
'Nedelko, N.'
'\/Lyszczek, R'
'Aleshkevych, P.'
'Demchenko, I.'
'\/Luczak, J'
'Slawska-Waniewska, A'
'Pladzyk, A.'

_publ_section_title
;
 Structural, magnetic and spectral properties of tetrahedral cobalt(ii)
 silanethiolates: a variety of structures and manifestation of
 field-induced slow magnetic relaxation.
;
_journal_issue 3
_journal_name_full 'Dalton transactions (Cambridge, England : 2003)'
_journal_page_first 697
_journal_page_last 710
_journal_paper_doi 10.1039/c9dt03722e
_journal_volume 49
_journal_year 2020
_chemical_formula_moiety '3(C34 H66 Co N4 O6 S2 Si2), 2(H2 O), C H4 O'
_chemical_formula_sum 'C103 H206 Co3 N12 O21 S6 Si6'
_chemical_formula_weight 2486.48
_space_group_IT_number 2
_space_group_name_Hall '-P 1'
_space_group_name_H-M_alt 'P -1'
_symmetry_cell_setting triclinic
_symmetry_Int_Tables_number 2
_symmetry_space_group_name_Hall '-P 1'
_symmetry_space_group_name_H-M 'P -1'
_atom_sites_solution_hydrogens mixed
_audit_creation_date 2017-11-29T21:35:36-00:00
_audit_creation_method 'WinGX routine CIF_UPDATE'
_audit_update_record
;
2019-01-29 deposited with the CCDC.	2019-12-09 downloaded from the CCDC.
;
_cell_angle_alpha 70.174(19)
_cell_angle_beta 79.49(3)
_cell_angle_gamma 82.11(3)
_cell_formula_units_Z 2
_cell_length_a 15.779(6)
_cell_length_b 21.493(5)
_cell_length_c 22.043(6)
_cell_measurement_reflns_used 5335
_cell_measurement_temperature 120(2)
_cell_measurement_theta_max 29.28
_cell_measurement_theta_min 2.2
_cell_volume 6892(4)
_computing_cell_refinement 'STOE X-AREA'
_computing_data_collection 'STOE X-AREA'
_computing_data_reduction 'STOE X-RED'
_computing_molecular_graphics 'Olex2 (Dolomanov et al., 2009)'
_computing_publication_material 'Olex2 (Dolomanov et al., 2009)'
_computing_structure_refinement 'ShelXL (Sheldrick, 2015)'
_diffrn_ambient_temperature 120(2)
_diffrn_detector 'image plate (34 cm diameter)'
_diffrn_detector_area_resol_mean 6.67
_diffrn_detector_type STOE
_diffrn_measured_fraction_theta_full 0.982
_diffrn_measured_fraction_theta_max 0.983
_diffrn_measurement_device '2-circle goniometer'
_diffrn_measurement_device_type 'STOE IPDS 2T'
_diffrn_measurement_method 'rotation method'
_diffrn_radiation_monochromator 'parabolic x-ray mirror'
_diffrn_radiation_type MoK\a
_diffrn_radiation_wavelength 0.71073
_diffrn_reflns_av_R_equivalents 0.0469
_diffrn_reflns_av_unetI/netI 0.0784
_diffrn_reflns_Laue_measured_fraction_full 0.982
_diffrn_reflns_Laue_measured_fraction_max 0.983
_diffrn_reflns_limit_h_max 19
_diffrn_reflns_limit_h_min -19
_diffrn_reflns_limit_k_max 26
_diffrn_reflns_limit_k_min -26
_diffrn_reflns_limit_l_max 27
_diffrn_reflns_limit_l_min -25
_diffrn_reflns_number 53380
_diffrn_reflns_point_group_measured_fraction_full 0.982
_diffrn_reflns_point_group_measured_fraction_max 0.983
_diffrn_reflns_theta_full 25.242
_diffrn_reflns_theta_max 25.999
_diffrn_reflns_theta_min 1.943
_diffrn_source 'GeniX Mo, 0.05 x 0.05 mm2 microfocus'
_exptl_absorpt_coefficient_mu 0.561
_exptl_absorpt_correction_T_max 0.928
_exptl_absorpt_correction_T_min 0.8752
_exptl_absorpt_correction_type integration
_exptl_absorpt_process_details
;
STOE X-Red32, absorption correction by Gaussian integration, analogous to
P. Coppens, "The Evaluation of Absorption and Extinction in Single-Crystal
        Structure Analysis", published in
        F. R. Ahmed (Editor), "Crystallographic Computing",
        Munksgaard, Copenhagen (1970), 255 - 270
;
_exptl_crystal_colour blue
_exptl_crystal_density_diffrn 1.198
_exptl_crystal_description block
_exptl_crystal_F_000 2674
_exptl_crystal_size_max 0.253
_exptl_crystal_size_mid 0.243
_exptl_crystal_size_min 0.233
_refine_diff_density_max 1.036
_refine_diff_density_min -0.448
_refine_diff_density_rms 0.08
_refine_ls_extinction_method none
_refine_ls_goodness_of_fit_ref 0.85
_refine_ls_hydrogen_treatment mixed
_refine_ls_matrix_type full
_refine_ls_number_parameters 1431
_refine_ls_number_reflns 26627
_refine_ls_number_restraints 5
_refine_ls_restrained_S_all 0.85
_refine_ls_R_factor_all 0.0827
_refine_ls_R_factor_gt 0.0449
_refine_ls_shift/su_max 0.002
_refine_ls_shift/su_mean 0
_refine_ls_structure_factor_coef Fsqd
_refine_ls_weighting_details 'w=1/[\s^2^(Fo^2^)+(0.0544P)^2^] where P=(Fo^2^+2Fc^2^)/3'
_refine_ls_weighting_scheme calc
_refine_ls_wR_factor_gt 0.0949
_refine_ls_wR_factor_ref 0.1048
_reflns_Friedel_coverage 0
_reflns_number_gt 16022
_reflns_number_total 26627
_reflns_threshold_expression 'I > 2\s(I)'
_cod_data_source_file c9dt03722e2.cif
_cod_data_source_block darkowal_3_sqd
_cod_depositor_comments 'Adding full bibliography for 7702994--7702998.cif.'
_cod_original_cell_volume 6891(4)
_cod_database_code 7702994

loop_
_symmetry_equiv_pos_as_xyz
'x, y, z'
'-x, -y, -z'

loop_
_atom_site_label
_atom_site_type_symbol
_atom_site_fract_x
_atom_site_fract_y
_atom_site_fract_z
_atom_site_U_iso_or_equiv
_atom_site_adp_type
_atom_site_occupancy
_atom_site_site_symmetry_order
_atom_site_calc_flag
_atom_site_refinement_flags_posn
_atom_site_refinement_flags_occupancy
_atom_site_disorder_assembly
_atom_site_disorder_group
C65 C 0.37542(19) 0.03980(17) 1.13983(16) 0.0319(8) Uani 1 1 d . . . .
H65 H 0.409 0.0757 1.1202 0.038 Uiso 1 1 calc R . . .
C66 C 0.3819(2) -0.00959(18) 1.11336(15) 0.0347(8) Uani 1 1 d . . . .
H66 H 0.4211 -0.0079 1.0759 0.042 Uiso 1 1 calc R . . .
C68 C 0.27204(18) -0.06123(16) 1.19519(15) 0.0256(6) Uani 1 1 d . . . .
H68 H 0.236 -0.0957 1.2134 0.031 Uiso 1 1 calc R . . .
C67 C 0.3312(2) -0.06177(17) 1.14127(16) 0.0329(7) Uani 1 1 d . . . .
H67 H 0.3367 -0.0965 1.1243 0.039 Uiso 1 1 calc R . . .
C44 C -0.2088(2) -0.0922(2) 1.26345(19) 0.0425(9) Uani 1 1 d . . . .
H44A H -0.1754 -0.1271 1.2495 0.064 Uiso 1 1 calc GR . . .
H44B H -0.2214 -0.0554 1.226 0.064 Uiso 1 1 calc GR . . .
H44C H -0.2618 -0.1083 1.2896 0.064 Uiso 1 1 calc GR . . .
C36 C -0.0091(2) 0.07397(16) 1.12917(18) 0.0382(8) Uani 1 1 d . . . .
H36A H 0.0297 0.0951 1.1433 0.057 Uiso 1 1 calc GR . . .
H36B H -0.0594 0.0639 1.1615 0.057 Uiso 1 1 calc GR . . .
H36C H -0.0262 0.1032 1.0888 0.057 Uiso 1 1 calc GR . . .
C59 C 0.01533(17) 0.07251(14) 1.32713(14) 0.0215(6) Uani 1 1 d . . . .
C60 C -0.02956(19) 0.13496(15) 1.32331(15) 0.0287(7) Uani 1 1 d . . . .
H60 H -0.0762 0.1387 1.3548 0.034 Uiso 1 1 calc R . . .
C48 C 0.2527(2) -0.21783(16) 1.43713(15) 0.0306(7) Uani 1 1 d . . . .
H48A H 0.204 -0.1914 1.4182 0.046 Uiso 1 1 calc GR . . .
H48B H 0.2597 -0.2066 1.4744 0.046 Uiso 1 1 calc GR . . .
H48C H 0.243 -0.264 1.4503 0.046 Uiso 1 1 calc GR . . .
C40 C -0.0223(2) -0.22746(18) 1.18068(18) 0.0397(9) Uani 1 1 d . . . .
H40A H -0.0294 -0.1938 1.1398 0.06 Uiso 1 1 calc GR . . .
H40B H -0.0776 -0.2351 1.2073 0.06 Uiso 1 1 calc GR . . .
H40C H 0.0033 -0.2678 1.173 0.06 Uiso 1 1 calc GR . . .
C43 C -0.15759(18) -0.06993(16) 1.30331(15) 0.0258(7) Uani 1 1 d . . . .
C49 C 0.3255(2) -0.22306(16) 1.32814(16) 0.0336(8) Uani 1 1 d . . . .
H49A H 0.3239 -0.2703 1.3405 0.05 Uiso 1 1 calc GR . . .
H49B H 0.3743 -0.2092 1.2952 0.05 Uiso 1 1 calc GR . . .
H49C H 0.2732 -0.2015 1.3113 0.05 Uiso 1 1 calc GR . . .
C41 C 0.1215(2) -0.18624(17) 1.17189(17) 0.0337(8) Uani 1 1 d . . . .
H41A H 0.1505 -0.2243 1.1612 0.051 Uiso 1 1 calc GR . . .
H41B H 0.1573 -0.1715 1.1943 0.051 Uiso 1 1 calc GR . . .
H41C H 0.1107 -0.1513 1.1326 0.051 Uiso 1 1 calc GR . . .
C35 C 0.0357(2) 0.01061(15) 1.11956(15) 0.0283(7) Uani 1 1 d . . . .
C45 C -0.1389(2) -0.1260(2) 1.36389(17) 0.0445(9) Uani 1 1 d . . . .
H45A H -0.1923 -0.1392 1.3915 0.067 Uiso 1 1 calc GR . . .
H45B H -0.1037 -0.1115 1.3869 0.067 Uiso 1 1 calc GR . . .
H45C H -0.1089 -0.163 1.3518 0.067 Uiso 1 1 calc GR . . .
C61 C -0.0042(2) 0.18939(16) 1.27350(17) 0.0340(8) Uani 1 1 d . . . .
H61 H -0.0325 0.2309 1.271 0.041 Uiso 1 1 calc R . . .
C50 C 0.4137(2) -0.24122(16) 1.41719(19) 0.0390(8) Uani 1 1 d . . . .
H50A H 0.4199 -0.2269 1.4528 0.059 Uiso 1 1 calc GR . . .
H50B H 0.4639 -0.2318 1.3846 0.059 Uiso 1 1 calc GR . . .
H50C H 0.4077 -0.2881 1.4328 0.059 Uiso 1 1 calc GR . . .
C52 C 0.3666(2) -0.02015(17) 1.50663(16) 0.0337(8) Uani 1 1 d . . . .
H52A H 0.3281 0.0077 1.4775 0.051 Uiso 1 1 calc GR . . .
H52B H 0.4253 -0.0156 1.4853 0.051 Uiso 1 1 calc GR . . .
H52C H 0.3594 -0.0071 1.545 0.051 Uiso 1 1 calc GR . . .
C37 C 0.1180(2) 0.02413(19) 1.07040(17) 0.0429(9) Uani 1 1 d . . . .
H37A H 0.1042 0.0555 1.0299 0.064 Uiso 1 1 calc GR . . .
H37B H 0.1437 -0.0165 1.0635 0.064 Uiso 1 1 calc GR . . .
H37C H 0.158 0.042 1.0869 0.064 Uiso 1 1 calc GR . . .
C56 C 0.5349(2) 0.03121(16) 1.30640(17) 0.0336(8) Uani 1 1 d . . . .
H56A H 0.5291 0.0479 1.3423 0.05 Uiso 1 1 calc GR . . .
H56B H 0.5029 0.0611 1.2735 0.05 Uiso 1 1 calc GR . . .
H56C H 0.5948 0.0275 1.2884 0.05 Uiso 1 1 calc GR . . .
C57 C 0.54471(18) -0.08395(16) 1.38551(15) 0.0274(7) Uani 1 1 d . . . .
H57A H 0.6052 -0.0901 1.3702 0.041 Uiso 1 1 calc GR . . .
H57B H 0.52 -0.1259 1.4009 0.041 Uiso 1 1 calc GR . . .
H57C H 0.5373 -0.0656 1.4204 0.041 Uiso 1 1 calc GR . . .
C39 C 0.0364(2) -0.20479(15) 1.21543(15) 0.0256(7) Uani 1 1 d . . . .
C58 C 0.51010(19) -0.06473(18) 1.27379(16) 0.0320(8) Uani 1 1 d . . . .
H58A H 0.4795 -0.035 1.2399 0.048 Uiso 1 1 calc GR . . .
H58B H 0.487 -0.1073 1.2891 0.048 Uiso 1 1 calc GR . . .
H58C H 0.5703 -0.0694 1.2569 0.048 Uiso 1 1 calc GR . . .
C53 C 0.2541(2) -0.10005(17) 1.56210(15) 0.0314(7) Uani 1 1 d . . . .
H53A H 0.2499 -0.0916 1.6026 0.047 Uiso 1 1 calc GR . . .
H53B H 0.2399 -0.1445 1.5705 0.047 Uiso 1 1 calc GR . . .
H53C H 0.2144 -0.0693 1.5359 0.047 Uiso 1 1 calc GR . . .
C46 C -0.2056(2) -0.0107(2) 1.3204(2) 0.0469(10) Uani 1 1 d . . . .
H46A H -0.219 0.0236 1.2813 0.07 Uiso 1 1 calc GR . . .
H46B H -0.17 0.0059 1.3416 0.07 Uiso 1 1 calc GR . . .
H46C H -0.2582 -0.0238 1.3491 0.07 Uiso 1 1 calc GR . . .
C62 C 0.0652(2) 0.18268(15) 1.22574(16) 0.0331(7) Uani 1 1 d . . . .
H62 H 0.0831 0.2193 1.1907 0.04 Uiso 1 1 calc R . . .
C64 C 0.31687(18) 0.03594(15) 1.19776(15) 0.0249(6) Uani 1 1 d . . . .
C42 C 0.0520(3) -0.25890(16) 1.27869(17) 0.0418(9) Uani 1 1 d . . . .
H42A H -0.0023 -0.2689 1.3063 0.063 Uiso 1 1 calc GR . . .
H42B H 0.0886 -0.244 1.3004 0.063 Uiso 1 1 calc GR . . .
H42C H 0.0794 -0.298 1.2694 0.063 Uiso 1 1 calc GR . . .
C54 C 0.4096(2) -0.1382(2) 1.56804(17) 0.0429(9) Uani 1 1 d . . . .
H54A H 0.4672 -0.1339 1.5446 0.064 Uiso 1 1 calc GR . . .
H54B H 0.3952 -0.1831 1.5792 0.064 Uiso 1 1 calc GR . . .
H54C H 0.4063 -0.1271 1.6072 0.064 Uiso 1 1 calc GR . . .
C63 C 0.10571(19) 0.12081(15) 1.23206(15) 0.0267(7) Uani 1 1 d . . . .
H63 H 0.1512 0.1162 1.2001 0.032 Uiso 1 1 calc R . . .
C38 C -0.0252(2) -0.02363(17) 1.09720(16) 0.0344(8) Uani 1 1 d . . . .
H38A H -0.0752 -0.0344 1.1298 0.052 Uiso 1 1 calc GR . . .
H38B H 0.0041 -0.0636 1.0907 0.052 Uiso 1 1 calc GR . . .
H38C H -0.0429 0.0055 1.057 0.052 Uiso 1 1 calc GR . . .
C47 C 0.33329(18) -0.20437(14) 1.38745(15) 0.0232(6) Uani 1 1 d . . . .
C55 C 0.49970(17) -0.03681(14) 1.33010(14) 0.0207(6) Uani 1 1 d . . . .
C51 C 0.34645(19) -0.09168(15) 1.52579(14) 0.0235(6) Uani 1 1 d . . . .
Co2 Co 0.16477(2) -0.01985(2) 1.29888(2) 0.01522(8) Uani 1 1 d . . . .
N5 N 0.08307(14) 0.06578(11) 1.28253(11) 0.0192(5) Uani 1 1 d . . . .
N7 N 0.26353(14) -0.01335(12) 1.22303(11) 0.0200(5) Uani 1 1 d . . . .
N8 N 0.31072(16) 0.08092(13) 1.22883(13) 0.0301(6) Uani 1 1 d . . . .
H8D H 0.2737 0.0775 1.2634 0.036 Uiso 1 1 calc R . . .
H8E H 0.3438 0.1131 1.2141 0.036 Uiso 1 1 calc R . . .
N6 N -0.00879(15) 0.01681(13) 1.37688(12) 0.0261(6) Uani 1 1 d . . . .
H6D H 0.0201 -0.0173 1.3686 0.031 Uiso 1 1 d GR . . .
H6E H 0.0025 0.0182 1.4132 0.031 Uiso 1 1 d GR . . .
O10 O 0.34509(12) -0.13397(9) 1.36199(9) 0.0196(4) Uani 1 1 d . . . .
O7 O 0.06485(12) -0.03211(10) 1.18011(9) 0.0216(4) Uani 1 1 d . . . .
O12 O 0.40838(11) -0.02445(9) 1.35207(9) 0.0173(4) Uani 1 1 d . . . .
O8 O -0.01069(12) -0.14833(10) 1.23057(10) 0.0218(4) Uani 1 1 d . . . .
O11 O 0.35422(12) -0.11232(9) 1.46941(9) 0.0196(4) Uani 1 1 d . . . .
O9 O -0.07837(11) -0.04560(10) 1.26226(10) 0.0219(4) Uani 1 1 d . . . .
S3 S 0.09282(4) -0.11181(3) 1.31778(3) 0.01841(14) Uani 1 1 d . . . .
S4 S 0.21716(4) -0.01855(4) 1.38939(3) 0.02075(15) Uani 1 1 d . . . .
Si4 Si 0.33625(4) -0.07595(4) 1.39470(4) 0.01423(15) Uani 1 1 d . . . .
Si3 Si 0.01410(5) -0.08402(4) 1.24456(4) 0.01624(16) Uani 1 1 d . . . .
C6 C 0.9101(2) 0.57216(16) 1.26818(18) 0.0347(8) Uani 1 1 d . . . .
H6A H 0.8612 0.5584 1.3011 0.052 Uiso 1 1 calc GR . . .
H6B H 0.9025 0.564 1.2294 0.052 Uiso 1 1 calc GR . . .
H6C H 0.9148 0.6187 1.2587 0.052 Uiso 1 1 calc GR . . .
C31 C 0.9840(2) 0.23525(19) 1.50812(18) 0.0414(9) Uani 1 1 d . . . .
H31 H 0.9595 0.195 1.5204 0.05 Uiso 1 1 calc R . . .
C21 C 1.2883(2) 0.32603(16) 1.56011(16) 0.0320(7) Uani 1 1 d . . . .
C25 C 1.2958(2) 0.22979(18) 1.31497(18) 0.0380(8) Uani 1 1 d . . . .
C18A C 1.5335(5) 0.3272(4) 1.3683(5) 0.0610(11) Uani 0.552(5) 1 d . P A 2
H18A H 1.509 0.3059 1.3445 0.091 Uiso 0.552(5) 1 calc GR P A 2
H18B H 1.5389 0.2969 1.4112 0.091 Uiso 0.552(5) 1 calc GR P A 2
H18C H 1.5896 0.3404 1.3459 0.091 Uiso 0.552(5) 1 calc GR P A 2
C19A C 1.4698(6) 0.4427(6) 1.3131(6) 0.0610(11) Uani 0.552(5) 1 d . P A 2
H19A H 1.5257 0.4553 1.2899 0.091 Uiso 0.552(5) 1 calc GR P A 2
H19B H 1.439 0.4789 1.3263 0.091 Uiso 0.552(5) 1 calc GR P A 2
H19C H 1.4378 0.432 1.2854 0.091 Uiso 0.552(5) 1 calc GR P A 2
C7 C 1.0049(2) 0.54298(16) 1.35509(16) 0.0318(7) Uani 1 1 d . . . .
H7A H 1.008 0.5893 1.3477 0.048 Uiso 1 1 calc GR . . .
H7B H 1.0576 0.5188 1.3688 0.048 Uiso 1 1 calc GR . . .
H7C H 0.9571 0.5271 1.3884 0.048 Uiso 1 1 calc GR . . .
C22 C 1.3496(2) 0.36579(19) 1.57512(18) 0.0434(9) Uani 1 1 d . . . .
H22A H 1.321 0.4082 1.5753 0.065 Uiso 1 1 calc GR . . .
H22B H 1.3999 0.3722 1.5425 0.065 Uiso 1 1 calc GR . . .
H22C H 1.3666 0.3421 1.6171 0.065 Uiso 1 1 calc GR . . .
C26 C 1.3565(2) 0.17463(18) 1.33018(19) 0.0384(8) Uani 1 1 d . . . .
H26 H 1.3833 0.1565 1.2981 0.046 Uiso 1 1 calc R . . .
C18B C 1.5544(6) 0.3466(5) 1.4020(5) 0.0610(11) Uani 0.448(5) 1 d . P A 1
H18D H 1.5384 0.3048 1.4329 0.091 Uiso 0.448(5) 1 calc GR P A 1
H18E H 1.5755 0.3719 1.4238 0.091 Uiso 0.448(5) 1 calc GR P A 1
H18F H 1.5989 0.3392 1.3686 0.091 Uiso 0.448(5) 1 calc GR P A 1
C20A C 1.5344(5) 0.4181(4) 1.4124(4) 0.0610(11) Uani 0.552(5) 1 d . P A 2
H20A H 1.5414 0.3876 1.4549 0.091 Uiso 0.552(5) 1 calc GR P A 2
H20B H 1.5018 0.458 1.4165 0.091 Uiso 0.552(5) 1 calc GR P A 2
H20C H 1.5903 0.4287 1.3875 0.091 Uiso 0.552(5) 1 calc GR P A 2
C10 C 0.8365(2) 0.37258(18) 1.40398(16) 0.0337(8) Uani 1 1 d . . . .
H10A H 0.854 0.4166 1.3929 0.051 Uiso 1 1 calc GR . . .
H10B H 0.8743 0.3416 1.4318 0.051 Uiso 1 1 calc GR . . .
H10C H 0.7782 0.3706 1.4263 0.051 Uiso 1 1 calc GR . . .
C23 C 1.2058(2) 0.3182(2) 1.60974(18) 0.0454(9) Uani 1 1 d . . . .
H23A H 1.2197 0.2928 1.6523 0.068 Uiso 1 1 calc GR . . .
H23B H 1.166 0.2956 1.5981 0.068 Uiso 1 1 calc GR . . .
H23C H 1.1797 0.3612 1.61 0.068 Uiso 1 1 calc GR . . .
C27 C 1.3758(2) 0.14821(19) 1.39074(19) 0.0438(9) Uani 1 1 d . . . .
H27 H 1.4129 0.1099 1.4017 0.053 Uiso 1 1 calc R . . .
C34 C 1.06112(18) 0.34959(17) 1.47267(16) 0.0292(7) Uani 1 1 d . . . .
H34 H 1.0877 0.3888 1.4611 0.035 Uiso 1 1 calc R . . .
C13 C 1.2836(2) 0.53536(15) 1.44345(16) 0.0328(7) Uani 1 1 d . . . .
C19B C 1.4650(6) 0.3363(5) 1.3252(5) 0.0610(11) Uani 0.448(5) 1 d . P A 1
H19D H 1.515 0.3367 1.293 0.091 Uiso 0.448(5) 1 calc GR P A 1
H19E H 1.4151 0.3552 1.304 0.091 Uiso 0.448(5) 1 calc GR P A 1
H19F H 1.4563 0.2914 1.3523 0.091 Uiso 0.448(5) 1 calc GR P A 1
C32 C 0.9696(2) 0.2720(2) 1.54836(18) 0.0460(10) Uani 1 1 d . . . .
H32 H 0.9341 0.2575 1.5882 0.055 Uiso 1 1 calc R . . .
C14 C 1.1966(2) 0.51926(18) 1.48577(18) 0.0403(8) Uani 1 1 d . . . .
H14A H 1.1653 0.5594 1.4904 0.06 Uiso 1 1 calc GR . . .
H14B H 1.2057 0.489 1.528 0.06 Uiso 1 1 calc GR . . .
H14C H 1.1639 0.4993 1.4656 0.06 Uiso 1 1 calc GR . . .
C33 C 1.0074(2) 0.3312(2) 1.53071(17) 0.0433(9) Uani 1 1 d . . . .
H33 H 0.9965 0.3576 1.5575 0.052 Uiso 1 1 calc R . . .
C15 C 1.2697(3) 0.58214(18) 1.37601(19) 0.0500(10) Uani 1 1 d . . . .
H15A H 1.2374 0.5615 1.3562 0.075 Uiso 1 1 calc GR . . .
H15B H 1.3247 0.592 1.3495 0.075 Uiso 1 1 calc GR . . .
H15C H 1.2382 0.6225 1.3797 0.075 Uiso 1 1 calc GR . . .
C16 C 1.3378(3) 0.56454(19) 1.47551(19) 0.0460(10) Uani 1 1 d . . . .
H16A H 1.3087 0.6051 1.4805 0.069 Uiso 1 1 calc GR . . .
H16B H 1.3929 0.5734 1.4488 0.069 Uiso 1 1 calc GR . . .
H16C H 1.3463 0.5336 1.5176 0.069 Uiso 1 1 calc GR . . .
C8 C 1.07105(19) 0.55178(15) 1.24049(15) 0.0281(7) Uani 1 1 d . . . .
H8A H 1.0628 0.5432 1.2021 0.042 Uiso 1 1 calc GR . . .
H8B H 1.1216 0.5258 1.2567 0.042 Uiso 1 1 calc GR . . .
H8C H 1.0783 0.5981 1.23 0.042 Uiso 1 1 calc GR . . .
C24 C 1.3330(2) 0.25887(18) 1.5611(2) 0.0443(9) Uani 1 1 d . . . .
H24A H 1.3811 0.2645 1.5267 0.066 Uiso 1 1 calc GR . . .
H24B H 1.2929 0.2324 1.5551 0.066 Uiso 1 1 calc GR . . .
H24C H 1.3533 0.2371 1.6023 0.066 Uiso 1 1 calc GR . . .
C20B C 1.4809(8) 0.4491(8) 1.3292(8) 0.0610(11) Uani 0.448(5) 1 d . P A 1
H20D H 1.4879 0.4786 1.3521 0.091 Uiso 0.448(5) 1 calc GR P A 1
H20E H 1.4273 0.4617 1.3118 0.091 Uiso 0.448(5) 1 calc GR P A 1
H20F H 1.528 0.4519 1.2942 0.091 Uiso 0.448(5) 1 calc GR P A 1
C2 C 1.0474(2) 0.46279(18) 1.09541(15) 0.0364(8) Uani 1 1 d . . . .
H2A H 1.0484 0.4562 1.0543 0.055 Uiso 1 1 calc GR . . .
H2B H 1.0956 0.4372 1.1157 0.055 Uiso 1 1 calc GR . . .
H2C H 1.0512 0.509 1.0885 0.055 Uiso 1 1 calc GR . . .
C3 C 0.8859(2) 0.48126(17) 1.10946(17) 0.0377(8) Uani 1 1 d . . . .
H3A H 0.8893 0.5272 1.1037 0.057 Uiso 1 1 calc GR . . .
H3B H 0.8336 0.4663 1.1378 0.057 Uiso 1 1 calc GR . . .
H3C H 0.8858 0.476 1.0679 0.057 Uiso 1 1 calc GR . . .
C9 C 0.84150(17) 0.35504(14) 1.34227(14) 0.0213(6) Uani 1 1 d . . . .
C4 C 0.9574(2) 0.36698(15) 1.15273(15) 0.0262(7) Uani 1 1 d . . . .
H4A H 0.9563 0.3592 1.1125 0.039 Uiso 1 1 calc GR . . .
H4B H 0.9054 0.3532 1.1821 0.039 Uiso 1 1 calc GR . . .
H4C H 1.0066 0.3421 1.172 0.039 Uiso 1 1 calc GR . . .
C11 C 0.78568(19) 0.40569(16) 1.29570(16) 0.0329(7) Uani 1 1 d . . . .
H11A H 0.7268 0.4065 1.3166 0.049 Uiso 1 1 calc GR . . .
H11B H 0.7889 0.3936 1.2572 0.049 Uiso 1 1 calc GR . . .
H11C H 0.8063 0.4488 1.284 0.049 Uiso 1 1 calc GR . . .
C17 C 1.4804(2) 0.3825(2) 1.3732(2) 0.0567(12) Uani 1 1 d . . . .
C28 C 1.3398(3) 0.1784(3) 1.4374(2) 0.0761(16) Uani 1 1 d . . . .
H28 H 1.3553 0.163 1.4791 0.091 Uiso 1 1 calc R . . .
C5 C 0.99209(18) 0.53311(14) 1.29260(14) 0.0220(6) Uani 1 1 d . . . .
C30 C 1.0362(2) 0.25817(16) 1.44739(16) 0.0308(7) Uani 1 1 d . . . .
C29 C 1.2807(3) 0.2320(2) 1.4193(2) 0.0558(11) Uani 1 1 d . . . .
H29 H 1.2548 0.2512 1.4508 0.067 Uiso 1 1 calc R . . .
C1 C 0.96337(19) 0.44049(14) 1.13951(14) 0.0219(6) Uani 1 1 d . . . .
C12 C 0.8139(2) 0.28536(15) 1.35890(17) 0.0325(8) Uani 1 1 d . . . .
H12A H 0.8506 0.2542 1.3875 0.049 Uiso 1 1 calc GR . . .
H12B H 0.8185 0.2744 1.3196 0.049 Uiso 1 1 calc GR . . .
H12C H 0.755 0.2835 1.3801 0.049 Uiso 1 1 calc GR . . .
Co1 Co 1.17177(2) 0.34201(2) 1.35281(2) 0.01910(9) Uani 1 1 d . . . .
N2 N 1.2762(3) 0.2573(2) 1.25318(19) 0.0892(16) Uani 1 1 d . . . .
H2D H 1.3045 0.2335 1.2303 0.107 Uiso 1 1 d GR . . .
H2E H 1.2214 0.2568 1.2531 0.107 Uiso 1 1 d GR . . .
N4 N 1.0518(2) 0.22342(15) 1.40499(16) 0.0451(8) Uani 1 1 d . . . .
H4D H 1.0161 0.1929 1.4162 0.054 Uiso 1 1 d GR . . .
H4E H 1.0449 0.2501 1.3664 0.054 Uiso 1 1 d GR . . .
O1 O 0.96111(12) 0.45463(9) 1.19925(9) 0.0193(4) Uani 1 1 d . . . .
O4 O 1.33344(13) 0.47588(10) 1.43745(10) 0.0273(5) Uani 1 1 d . . . .
N3 N 1.07767(15) 0.31406(13) 1.43137(12) 0.0262(6) Uani 1 1 d . . . .
N1 N 1.25749(15) 0.25837(12) 1.36061(12) 0.0244(5) Uani 1 1 d . . . .
O2 O 0.98128(12) 0.46309(9) 1.31032(9) 0.0203(4) Uani 1 1 d . . . .
O5 O 1.40377(13) 0.36714(11) 1.41800(11) 0.0300(5) Uani 1 1 d . . . .
O3 O 0.93073(11) 0.35218(9) 1.31134(9) 0.0176(4) Uani 1 1 d . . . .
O6 O 1.26001(13) 0.35963(10) 1.49685(10) 0.0266(5) Uani 1 1 d . . . .
S2 S 1.23538(5) 0.43036(4) 1.35442(4) 0.02547(16) Uani 1 1 d . . . .
S1 S 1.11707(4) 0.36665(4) 1.25662(4) 0.02338(16) Uani 1 1 d . . . .
Si1 Si 0.99157(5) 0.41223(4) 1.26922(4) 0.01525(15) Uani 1 1 d . . . .
Si2 Si 1.31068(5) 0.40794(4) 1.42921(4) 0.02137(17) Uani 1 1 d . . . .
C82 C 0.6668(2) 0.11453(16) 0.99808(16) 0.0314(7) Uani 1 1 d . . . .
H82A H 0.7151 0.1314 0.9658 0.047 Uiso 1 1 calc GR . . .
H82B H 0.614 0.1358 0.982 0.047 Uiso 1 1 calc GR . . .
H82C H 0.6677 0.0675 1.0072 0.047 Uiso 1 1 calc GR . . .
C93 C 0.65270(19) 0.38360(17) 0.88702(15) 0.0303(7) Uani 1 1 d . . . .
C74 C 0.1296(2) 0.3212(2) 1.0158(2) 0.0459(9) Uani 1 1 d . . . .
H74A H 0.1152 0.3587 0.9795 0.069 Uiso 1 1 calc GR . . .
H74B H 0.1661 0.3339 1.0393 0.069 Uiso 1 1 calc GR . . .
H74C H 0.0776 0.3058 1.0442 0.069 Uiso 1 1 calc GR . . .
C90 C 0.6874(2) 0.30336(15) 1.19562(15) 0.0281(7) Uani 1 1 d . . . .
H90A H 0.6461 0.3311 1.1689 0.042 Uiso 1 1 calc GR . . .
H90B H 0.7449 0.3117 1.1731 0.042 Uiso 1 1 calc GR . . .
H90C H 0.6801 0.313 1.2358 0.042 Uiso 1 1 calc GR . . .
C78 C 0.3034(3) 0.41456(18) 0.8153(2) 0.0525(11) Uani 1 1 d . . . .
H78A H 0.3375 0.4365 0.8326 0.079 Uiso 1 1 calc GR . . .
H78B H 0.2533 0.3998 0.8465 0.079 Uiso 1 1 calc GR . . .
H78C H 0.2856 0.4449 0.7757 0.079 Uiso 1 1 calc GR . . .
C75 C 0.1222(2) 0.2476(2) 0.9505(2) 0.0545(12) Uani 1 1 d . . . .
H75A H 0.0709 0.2291 0.9777 0.082 Uiso 1 1 calc GR . . .
H75B H 0.1551 0.2154 0.9324 0.082 Uiso 1 1 calc GR . . .
H75C H 0.1064 0.2864 0.9159 0.082 Uiso 1 1 calc GR . . .
C101 C 0.4043(2) 0.51897(15) 0.89184(16) 0.0330(7) Uani 1 1 d . . . .
H101 H 0.4228 0.5525 0.8539 0.04 Uiso 1 1 calc R . . .
C91 C 0.5824(2) 0.21640(17) 1.24422(16) 0.0367(8) Uani 1 1 d . . . .
H91A H 0.5744 0.2233 1.2858 0.055 Uiso 1 1 calc GR . . .
H91B H 0.5739 0.1711 1.2505 0.055 Uiso 1 1 calc GR . . .
H91C H 0.5413 0.2454 1.2182 0.055 Uiso 1 1 calc GR . . .
C86 C 0.87593(18) 0.25158(15) 1.06944(16) 0.0294(7) Uani 1 1 d . . . .
H86A H 0.9366 0.2458 1.0543 0.044 Uiso 1 1 calc GR . . .
H86B H 0.8518 0.2093 1.0851 0.044 Uiso 1 1 calc GR . . .
H86C H 0.8679 0.2703 1.1041 0.044 Uiso 1 1 calc GR . . .
C69 C 0.36550(19) 0.13956(14) 0.89173(15) 0.0239(6) Uani 1 1 d . . . .
N12 N 0.32790(17) 0.36779(14) 1.05746(14) 0.0395(7) Uani 1 1 d . . . .
H12D H 0.3712 0.3389 1.0671 0.047 Uiso 1 1 d GR . . .
H12E H 0.3097 0.383 1.0896 0.047 Uiso 1 1 d GR . . .
C70 C 0.3073(2) 0.11872(19) 0.85589(18) 0.0387(9) Uani 1 1 d . . . .
H70A H 0.2979 0.1542 0.8166 0.058 Uiso 1 1 calc GR . . .
H70B H 0.2529 0.1085 0.8832 0.058 Uiso 1 1 calc GR . . .
H70C H 0.3342 0.0802 0.8451 0.058 Uiso 1 1 calc GR . . .
C100 C 0.3350(2) 0.53137(15) 0.93714(16) 0.0307(7) Uani 1 1 d . . . .
H100 H 0.3069 0.5737 0.9298 0.037 Uiso 1 1 calc R . . .
C89 C 0.6731(2) 0.23125(14) 1.20992(14) 0.0249(6) Uani 1 1 d . . . .
C94 C 0.7128(2) 0.3953(2) 0.82940(17) 0.0426(9) Uani 1 1 d . . . .
H94 H 0.7475 0.4305 0.8168 0.051 Uiso 1 1 calc R . . .
C85 C 0.83064(17) 0.29806(15) 1.01356(15) 0.0231(6) Uani 1 1 d . . . .
C76 C 0.1991(2) 0.20585(18) 1.04790(18) 0.0435(9) Uani 1 1 d . . . .
H76A H 0.2359 0.2176 1.0718 0.065 Uiso 1 1 calc GR . . .
H76B H 0.2286 0.1714 1.0315 0.065 Uiso 1 1 calc GR . . .
H76C H 0.147 0.1904 1.0762 0.065 Uiso 1 1 calc GR . . .
C95 C 0.7199(2) 0.3556(2) 0.79280(17) 0.0480(11) Uani 1 1 d . . . .
H95 H 0.7598 0.3633 0.7549 0.058 Uiso 1 1 calc R . . .
C73 C 0.17665(18) 0.26626(17) 0.99129(16) 0.0310(7) Uani 1 1 d . . . .
C102 C 0.44384(19) 0.45585(14) 0.90525(15) 0.0264(7) Uani 1 1 d . . . .
H102 H 0.4886 0.4471 0.8747 0.032 Uiso 1 1 calc R . . .
N10 N 0.64439(18) 0.42103(14) 0.92601(14) 0.0360(7) Uani 1 1 d . . . .
H10D H 0.6776 0.4531 0.9085 0.043 Uiso 1 1 d GR . . .
H10E H 0.5916 0.4373 0.9314 0.043 Uiso 1 1 d GR . . .
C79 C 0.4374(3) 0.3752(2) 0.75115(19) 0.0608(13) Uani 1 1 d . . . .
H79A H 0.4204 0.4061 0.7115 0.091 Uiso 1 1 calc GR . . .
H79B H 0.468 0.3365 0.7426 0.091 Uiso 1 1 calc GR . . .
H79C H 0.4744 0.3955 0.7678 0.091 Uiso 1 1 calc GR . . .
C87 C 0.86248(19) 0.36697(16) 0.99074(17) 0.0328(8) Uani 1 1 d . . . .
H87A H 0.8515 0.3846 1.0263 0.049 Uiso 1 1 calc GR . . .
H87B H 0.8326 0.3955 0.9559 0.049 Uiso 1 1 calc GR . . .
H87C H 0.9235 0.3645 0.9756 0.049 Uiso 1 1 calc GR . . .
C98 C 0.35393(18) 0.41836(15) 1.00294(15) 0.0260(7) Uani 1 1 d . . . .
C71 C 0.4516(2) 0.15871(16) 0.84901(16) 0.0316(7) Uani 1 1 d . . . .
H71A H 0.4805 0.1213 0.8371 0.047 Uiso 1 1 calc GR . . .
H71B H 0.4872 0.172 0.8727 0.047 Uiso 1 1 calc GR . . .
H71C H 0.4414 0.1948 0.8104 0.047 Uiso 1 1 calc GR . . .
C99 C 0.3094(2) 0.48146(15) 0.99143(16) 0.0301(7) Uani 1 1 d . . . .
H99 H 0.2624 0.4888 1.0211 0.036 Uiso 1 1 calc R . . .
C88 C 0.8435(2) 0.27088(18) 0.95717(17) 0.0340(8) Uani 1 1 d . . . .
H88A H 0.9041 0.2666 0.9412 0.051 Uiso 1 1 calc GR . . .
H88B H 0.8136 0.3006 0.9229 0.051 Uiso 1 1 calc GR . . .
H88C H 0.8209 0.2281 0.9717 0.051 Uiso 1 1 calc GR . . .
C80 C 0.3011(2) 0.31872(17) 0.77738(17) 0.0368(8) Uani 1 1 d . . . .
H80A H 0.2529 0.3034 0.8104 0.055 Uiso 1 1 calc GR . . .
H80B H 0.3347 0.2814 0.768 0.055 Uiso 1 1 calc GR . . .
H80C H 0.2803 0.3483 0.7385 0.055 Uiso 1 1 calc GR . . .
C77 C 0.3571(2) 0.35513(16) 0.80140(16) 0.0316(7) Uani 1 1 d . . . .
C97 C 0.6093(2) 0.29439(18) 0.86640(16) 0.0326(7) Uani 1 1 d . . . .
H97 H 0.5741 0.2595 0.8786 0.039 Uiso 1 1 calc R . . .
N11 N 0.42121(14) 0.40530(11) 0.96082(12) 0.0219(5) Uani 1 1 d . . . .
O13 O 0.31844(12) 0.19510(10) 0.90873(9) 0.0209(4) Uani 1 1 d . . . .
C96 C 0.6688(2) 0.3037(2) 0.81093(18) 0.0468(10) Uani 1 1 d . . . .
H96 H 0.6744 0.2755 0.7862 0.056 Uiso 1 1 calc R . . .
C92 C 0.7391(3) 0.18586(18) 1.25102(18) 0.0447(9) Uani 1 1 d . . . .
H92A H 0.7964 0.1944 1.2282 0.067 Uiso 1 1 calc GR . . .
H92B H 0.7296 0.1404 1.2589 0.067 Uiso 1 1 calc GR . . .
H92C H 0.7327 0.1941 1.2918 0.067 Uiso 1 1 calc GR . . .
C83 C 0.7532(2) 0.09250(16) 1.08882(18) 0.0350(8) Uani 1 1 d . . . .
H83A H 0.7508 0.0455 1.0997 0.053 Uiso 1 1 calc GR . . .
H83B H 0.7563 0.1029 1.1274 0.053 Uiso 1 1 calc GR . . .
H83C H 0.8035 0.1063 1.0574 0.053 Uiso 1 1 calc GR . . .
C81 C 0.67235(18) 0.12874(14) 1.06005(15) 0.0216(6) Uani 1 1 d . . . .
C84 C 0.5916(2) 0.10949(15) 1.10936(16) 0.0294(7) Uani 1 1 d . . . .
H84A H 0.5417 0.1342 1.091 0.044 Uiso 1 1 calc GR . . .
H84B H 0.5959 0.1193 1.148 0.044 Uiso 1 1 calc GR . . .
H84C H 0.5863 0.0629 1.1202 0.044 Uiso 1 1 calc GR . . .
C72 C 0.3805(2) 0.08388(16) 0.95440(17) 0.0359(8) Uani 1 1 d . . . .
H72A H 0.326 0.0731 0.9813 0.054 Uiso 1 1 calc GR . . .
H72B H 0.4164 0.098 0.9773 0.054 Uiso 1 1 calc GR . . .
H72C H 0.4087 0.0454 0.9441 0.054 Uiso 1 1 calc GR . . .
Co3 Co 0.50044(2) 0.31862(2) 0.97954(2) 0.01507(8) Uani 1 1 d . . . .
N9 N 0.59967(15) 0.33368(13) 0.90395(12) 0.0232(5) Uani 1 1 d . . . .
O16 O 0.67884(12) 0.19943(9) 1.03974(9) 0.0194(4) Uani 1 1 d . . . .
O17 O 0.73871(11) 0.30821(9) 1.03597(9) 0.0186(4) Uani 1 1 d . . . .
O14 O 0.25331(12) 0.29318(10) 0.94911(10) 0.0235(4) Uani 1 1 d . . . .
O15 O 0.39070(12) 0.31258(9) 0.86028(9) 0.0215(4) Uani 1 1 d . . . .
O18 O 0.68667(12) 0.21418(9) 1.15059(9) 0.0213(4) Uani 1 1 d . . . .
S5 S 0.43185(4) 0.22669(3) 0.99251(3) 0.01743(14) Uani 1 1 d D . . .
S6 S 0.54789(4) 0.31037(3) 1.07545(3) 0.01773(14) Uani 1 1 d D . . .
Si6 Si 0.66795(5) 0.25447(4) 1.07632(4) 0.01511(15) Uani 1 1 d . . . .
Si5 Si 0.34463(4) 0.25779(4) 0.92461(4) 0.01588(15) Uani 1 1 d . . . .
O20 O 0.06072(19) -0.09775(17) 1.51718(14) 0.0597(8) Uani 1 1 d . . . .
H20G H 0.0894 -0.0728 1.4832 0.09 Uiso 1 1 d G . . .
H20H H 0.0076 -0.0926 1.5126 0.09 Uiso 1 1 d G . . .
O19 O 0.39275(14) 0.20804(11) 1.15038(11) 0.0329(5) Uani 1 1 d D . . .
C103 C 0.3480(3) 0.4259(2) 1.1821(2) 0.0702(14) Uani 1 1 d . . . .
H10F H 0.348 0.4492 1.2124 0.105 Uiso 1 1 calc GR . . .
H10G H 0.3981 0.435 1.1495 0.105 Uiso 1 1 calc GR . . .
H10H H 0.3489 0.3791 1.205 0.105 Uiso 1 1 calc GR . . .
O21 O 0.27169(15) 0.44737(13) 1.15163(12) 0.0450(6) Uani 1 1 d . . . .
H21 H 0.2295 0.4479 1.1794 0.067 Uiso 1 1 calc GR . . .
H19G H 0.4265(17) 0.2381(14) 1.1510(7) 0.067 Uiso 1 1 d DR . . .
H19H H 0.3733(8) 0.2219(13) 1.1119(3) 0.067 Uiso 1 1 d DR . . .

loop_
_atom_site_aniso_label
_atom_site_aniso_U_11
_atom_site_aniso_U_22
_atom_site_aniso_U_33
_atom_site_aniso_U_23
_atom_site_aniso_U_13
_atom_site_aniso_U_12
C65 0.0180(15) 0.0372(18) 0.0314(19) -0.0010(15) 0.0019(12) -0.0045(13)
C66 0.0303(17) 0.049(2) 0.0177(17) -0.0072(15) -0.0006(13) 0.0089(15)
C68 0.0209(14) 0.0321(17) 0.0255(17) -0.0138(13) -0.0020(12) 0.0024(12)
C67 0.0275(16) 0.0412(19) 0.0297(19) -0.0164(15) -0.0031(13) 0.0096(14)
C44 0.0204(16) 0.063(2) 0.059(3) -0.039(2) -0.0033(15) -0.0076(16)
C36 0.045(2) 0.0242(17) 0.044(2) -0.0040(15) -0.0215(16) 0.0054(15)
C59 0.0183(14) 0.0248(15) 0.0222(16) -0.0082(12) -0.0046(11) -0.0008(12)
C60 0.0231(15) 0.0305(17) 0.0293(18) -0.0121(14) 0.0020(12) 0.0068(13)
C48 0.0342(17) 0.0247(16) 0.0302(18) -0.0012(13) -0.0047(13) -0.0140(14)
C40 0.044(2) 0.041(2) 0.047(2) -0.0292(18) -0.0050(16) -0.0082(17)
C43 0.0144(13) 0.0345(17) 0.0336(18) -0.0191(14) 0.0006(12) -0.0034(12)
C49 0.046(2) 0.0224(16) 0.039(2) -0.0169(15) -0.0068(15) -0.0064(15)
C41 0.0300(17) 0.0334(18) 0.042(2) -0.0218(16) -0.0005(14) 0.0019(14)
C35 0.0328(17) 0.0240(16) 0.0247(17) 0.0005(13) -0.0120(13) -0.0013(13)
C45 0.0290(18) 0.058(2) 0.038(2) -0.0065(18) 0.0087(15) -0.0174(17)
C61 0.0354(18) 0.0230(16) 0.039(2) -0.0107(14) -0.0059(14) 0.0144(14)
C50 0.0336(18) 0.0246(17) 0.063(3) -0.0153(17) -0.0216(16) 0.0047(14)
C52 0.0435(19) 0.0377(19) 0.0296(19) -0.0185(15) -0.0064(14) -0.0140(16)
C37 0.043(2) 0.045(2) 0.026(2) 0.0079(16) -0.0058(15) -0.0040(17)
C56 0.0221(15) 0.0277(17) 0.047(2) -0.0069(15) 0.0012(14) -0.0089(13)
C57 0.0138(14) 0.0324(17) 0.0339(18) -0.0085(14) -0.0043(12) 0.0006(12)
C39 0.0326(16) 0.0204(15) 0.0281(17) -0.0147(13) -0.0034(13) -0.0003(13)
C58 0.0212(15) 0.051(2) 0.0285(18) -0.0227(16) 0.0043(12) -0.0018(14)
C53 0.0369(18) 0.0376(18) 0.0191(17) -0.0103(14) 0.0020(13) -0.0060(15)
C46 0.0210(16) 0.054(2) 0.080(3) -0.046(2) 0.0027(17) -0.0001(16)
C62 0.0385(18) 0.0187(15) 0.0315(19) 0.0001(13) 0.0009(14) 0.0042(13)
C64 0.0182(14) 0.0262(15) 0.0244(17) -0.0004(13) -0.0040(11) -0.0011(12)
C42 0.067(2) 0.0217(17) 0.034(2) -0.0092(15) -0.0064(17) 0.0014(17)
C54 0.048(2) 0.057(2) 0.026(2) -0.0147(17) -0.0167(15) 0.0045(18)
C63 0.0283(16) 0.0242(16) 0.0220(16) -0.0026(13) -0.0009(12) 0.0005(13)
C38 0.0429(19) 0.0347(18) 0.0272(19) -0.0056(14) -0.0178(14) -0.0031(15)
C47 0.0253(15) 0.0151(14) 0.0306(17) -0.0067(12) -0.0086(12) -0.0023(12)
C55 0.0126(13) 0.0259(15) 0.0235(16) -0.0093(12) 0.0022(11) -0.0041(11)
C51 0.0289(15) 0.0313(16) 0.0131(15) -0.0083(12) -0.0058(11) -0.0056(13)
Co2 0.01272(17) 0.01609(18) 0.0152(2) -0.00309(15) -0.00063(14) -0.00251(14)
N5 0.0194(12) 0.0181(12) 0.0196(13) -0.0039(10) -0.0048(9) -0.0022(10)
N7 0.0138(11) 0.0230(13) 0.0200(13) -0.0032(10) 0.0000(9) -0.0038(10)
N8 0.0239(13) 0.0260(14) 0.0342(16) -0.0022(12) 0.0025(11) -0.0100(11)
N6 0.0251(13) 0.0306(14) 0.0215(14) -0.0101(11) 0.0020(10) -0.0016(11)
O10 0.0268(10) 0.0161(10) 0.0169(10) -0.0065(8) -0.0016(8) -0.0049(8)
O7 0.0187(10) 0.0256(11) 0.0180(11) -0.0015(8) -0.0064(8) -0.0025(8)
O12 0.0158(9) 0.0149(9) 0.0202(10) -0.0047(8) -0.0007(7) -0.0033(8)
O8 0.0220(10) 0.0197(10) 0.0275(12) -0.0126(9) -0.0028(8) -0.0022(8)
O11 0.0228(10) 0.0204(10) 0.0156(10) -0.0053(8) -0.0036(8) -0.0017(8)
O9 0.0142(9) 0.0205(10) 0.0323(12) -0.0106(9) -0.0038(8) 0.0003(8)
S3 0.0183(3) 0.0172(3) 0.0189(4) -0.0029(3) -0.0052(3) -0.0031(3)
S4 0.0143(3) 0.0289(4) 0.0219(4) -0.0130(3) -0.0031(3) 0.0019(3)
Si4 0.0140(3) 0.0149(4) 0.0146(4) -0.0057(3) -0.0010(3) -0.0028(3)
Si3 0.0143(3) 0.0162(4) 0.0189(4) -0.0063(3) -0.0029(3) -0.0013(3)
C6 0.0270(16) 0.0259(17) 0.054(2) -0.0174(16) -0.0065(14) 0.0019(13)
C31 0.0351(19) 0.041(2) 0.038(2) 0.0047(17) -0.0057(15) -0.0154(16)
C21 0.0298(17) 0.0319(18) 0.0317(19) -0.0039(14) -0.0091(13) -0.0038(14)
C25 0.0373(18) 0.041(2) 0.043(2) -0.0258(17) -0.0111(15) 0.0121(15)
C18A 0.0346(18) 0.070(2) 0.080(3) -0.033(2) 0.0095(18) -0.0126(17)
C19A 0.0346(18) 0.070(2) 0.080(3) -0.033(2) 0.0095(18) -0.0126(17)
C7 0.0356(17) 0.0299(17) 0.0374(19) -0.0218(15) 0.0002(14) -0.0071(14)
C22 0.048(2) 0.047(2) 0.037(2) -0.0060(17) -0.0193(16) -0.0109(18)
C26 0.0301(17) 0.039(2) 0.053(2) -0.0275(18) -0.0098(15) 0.0119(15)
C18B 0.0346(18) 0.070(2) 0.080(3) -0.033(2) 0.0095(18) -0.0126(17)
C20A 0.0346(18) 0.070(2) 0.080(3) -0.033(2) 0.0095(18) -0.0126(17)
C10 0.0287(16) 0.043(2) 0.0304(19) -0.0181(15) 0.0093(13) -0.0078(15)
C23 0.043(2) 0.051(2) 0.034(2) -0.0013(17) -0.0057(16) -0.0055(18)
C27 0.043(2) 0.037(2) 0.049(2) -0.0167(18) -0.0100(17) 0.0169(16)
C34 0.0196(15) 0.0356(18) 0.0338(19) -0.0123(15) -0.0035(12) -0.0039(13)
C13 0.047(2) 0.0183(15) 0.0348(19) -0.0110(14) -0.0069(15) -0.0013(14)
C19B 0.0346(18) 0.070(2) 0.080(3) -0.033(2) 0.0095(18) -0.0126(17)
C32 0.0333(19) 0.072(3) 0.027(2) -0.0049(19) -0.0013(15) -0.0216(19)
C14 0.0385(19) 0.0356(19) 0.049(2) -0.0215(17) -0.0007(16) 0.0015(16)
C33 0.0354(19) 0.069(3) 0.031(2) -0.0215(19) -0.0037(15) -0.0101(18)
C15 0.080(3) 0.0228(18) 0.043(2) -0.0055(16) -0.010(2) -0.0035(19)
C16 0.058(2) 0.039(2) 0.050(2) -0.0249(18) 0.0004(18) -0.0172(19)
C8 0.0297(16) 0.0223(15) 0.0327(18) -0.0099(13) 0.0011(13) -0.0090(13)
C24 0.042(2) 0.037(2) 0.050(2) -0.0056(17) -0.0169(17) 0.0033(16)
C20B 0.0346(18) 0.070(2) 0.080(3) -0.033(2) 0.0095(18) -0.0126(17)
C2 0.047(2) 0.0399(19) 0.0192(17) -0.0073(14) 0.0057(14) -0.0146(17)
C3 0.051(2) 0.0329(18) 0.030(2) -0.0089(15) -0.0192(15) 0.0086(16)
C9 0.0146(13) 0.0224(15) 0.0259(16) -0.0089(12) 0.0022(11) -0.0020(11)
C4 0.0329(16) 0.0258(16) 0.0243(17) -0.0132(13) -0.0022(12) -0.0066(13)
C11 0.0198(15) 0.0351(18) 0.037(2) -0.0055(15) -0.0005(13) 0.0005(13)
C17 0.0292(19) 0.065(3) 0.052(3) -0.002(2) 0.0094(17) 0.0111(18)
C28 0.089(3) 0.081(3) 0.044(3) -0.019(2) -0.025(2) 0.057(3)
C5 0.0225(14) 0.0167(14) 0.0289(17) -0.0115(12) 0.0018(12) -0.0060(12)
C30 0.0298(17) 0.0286(17) 0.0330(19) -0.0057(14) -0.0083(13) -0.0053(14)
C29 0.062(3) 0.065(3) 0.039(2) -0.027(2) -0.0152(19) 0.037(2)
C1 0.0296(15) 0.0215(15) 0.0156(15) -0.0071(12) -0.0031(11) -0.0027(12)
C12 0.0255(16) 0.0261(17) 0.044(2) -0.0106(15) 0.0047(14) -0.0115(13)
Co1 0.01528(18) 0.0200(2) 0.0200(2) -0.00356(16) -0.00258(14) -0.00211(15)
N2 0.116(4) 0.109(4) 0.050(2) -0.052(2) -0.043(2) 0.075(3)
N4 0.0498(19) 0.0375(17) 0.054(2) -0.0167(15) -0.0075(15) -0.0178(15)
O1 0.0250(10) 0.0168(10) 0.0172(10) -0.0056(8) -0.0058(8) -0.0017(8)
O4 0.0313(11) 0.0221(11) 0.0319(13) -0.0117(9) -0.0055(9) -0.0048(9)
N3 0.0178(12) 0.0334(14) 0.0238(14) -0.0041(11) -0.0031(10) -0.0038(11)
N1 0.0230(12) 0.0229(13) 0.0280(15) -0.0078(11) -0.0083(10) 0.0015(10)
O2 0.0221(10) 0.0209(10) 0.0206(11) -0.0099(8) -0.0004(8) -0.0061(8)
O5 0.0198(10) 0.0293(12) 0.0430(14) -0.0145(10) -0.0051(9) -0.0007(9)
O3 0.0155(9) 0.0151(9) 0.0216(11) -0.0063(8) -0.0004(7) -0.0013(7)
O6 0.0234(10) 0.0228(11) 0.0318(13) -0.0036(9) -0.0090(9) -0.0029(9)
S2 0.0251(4) 0.0229(4) 0.0305(4) -0.0090(3) -0.0080(3) -0.0029(3)
S1 0.0157(3) 0.0321(4) 0.0226(4) -0.0115(3) -0.0017(3) 0.0025(3)
Si1 0.0153(3) 0.0157(4) 0.0154(4) -0.0059(3) -0.0017(3) -0.0018(3)
Si2 0.0178(4) 0.0197(4) 0.0290(5) -0.0102(3) -0.0054(3) -0.0010(3)
C82 0.0409(18) 0.0239(16) 0.038(2) -0.0210(15) -0.0037(14) -0.0045(14)
C93 0.0187(14) 0.0374(19) 0.0238(17) 0.0073(14) -0.0042(12) -0.0085(13)
C74 0.0279(18) 0.051(2) 0.061(3) -0.030(2) 0.0043(16) 0.0039(16)
C90 0.0439(18) 0.0221(15) 0.0234(17) -0.0086(13) -0.0129(13) -0.0061(14)
C78 0.070(3) 0.0283(19) 0.064(3) -0.0086(18) -0.047(2) 0.0123(18)
C75 0.0207(17) 0.090(3) 0.070(3) -0.049(3) 0.0003(17) -0.0111(19)
C101 0.0403(18) 0.0187(15) 0.0331(19) -0.0012(13) -0.0057(14) 0.0029(14)
C91 0.056(2) 0.0312(18) 0.0222(18) -0.0063(14) 0.0005(15) -0.0141(17)
C86 0.0171(14) 0.0293(17) 0.044(2) -0.0144(15) -0.0069(13) 0.0022(12)
C69 0.0268(15) 0.0199(15) 0.0286(17) -0.0136(13) -0.0029(12) -0.0001(12)
N12 0.0295(15) 0.0284(15) 0.0421(18) 0.0017(13) 0.0102(12) 0.0049(12)
C70 0.0365(18) 0.045(2) 0.049(2) -0.0315(18) -0.0083(16) -0.0080(16)
C100 0.0358(17) 0.0161(14) 0.040(2) -0.0086(14) -0.0108(14) 0.0048(13)
C89 0.0394(17) 0.0194(15) 0.0197(16) -0.0068(12) -0.0134(13) -0.0008(13)
C94 0.0284(18) 0.054(2) 0.030(2) 0.0052(17) 0.0036(14) -0.0117(17)
C85 0.0142(13) 0.0242(15) 0.0315(17) -0.0114(13) 0.0023(11) -0.0048(12)
C76 0.0340(19) 0.042(2) 0.046(2) -0.0105(17) 0.0115(16) -0.0086(16)
C95 0.0218(17) 0.079(3) 0.025(2) 0.0037(19) 0.0022(14) -0.0033(18)
C73 0.0154(14) 0.0412(19) 0.040(2) -0.0209(16) 0.0025(13) -0.0011(13)
C102 0.0296(16) 0.0224(15) 0.0256(17) -0.0060(13) -0.0067(12) 0.0019(13)
N10 0.0299(15) 0.0306(15) 0.0459(18) -0.0051(13) -0.0061(12) -0.0149(12)
C79 0.053(2) 0.071(3) 0.032(2) 0.023(2) -0.0094(18) -0.014(2)
C87 0.0197(15) 0.0315(18) 0.045(2) -0.0096(15) -0.0019(13) -0.0070(13)
C98 0.0189(14) 0.0196(15) 0.0338(18) -0.0022(13) -0.0021(12) -0.0017(12)
C71 0.0304(17) 0.0294(17) 0.0352(19) -0.0152(15) 0.0008(14) 0.0015(14)
C99 0.0243(16) 0.0255(16) 0.039(2) -0.0122(14) -0.0038(13) 0.0067(13)
C88 0.0222(15) 0.046(2) 0.036(2) -0.0198(16) 0.0037(13) -0.0041(14)
C80 0.046(2) 0.0368(19) 0.030(2) -0.0102(15) -0.0220(15) 0.0072(16)
C77 0.0381(18) 0.0265(16) 0.0259(18) 0.0027(13) -0.0162(13) -0.0021(14)
C97 0.0228(15) 0.048(2) 0.0275(18) -0.0134(16) -0.0044(13) -0.0014(14)
N11 0.0175(12) 0.0159(12) 0.0308(15) -0.0049(10) -0.0057(10) 0.0000(10)
O13 0.0175(9) 0.0234(10) 0.0263(11) -0.0127(9) -0.0049(8) -0.0020(8)
C96 0.0349(19) 0.079(3) 0.031(2) -0.028(2) -0.0083(15) 0.0104(19)
C92 0.070(3) 0.0345(19) 0.035(2) -0.0105(16) -0.0307(18) 0.0083(18)
C83 0.0306(17) 0.0218(16) 0.056(2) -0.0141(16) -0.0187(15) 0.0053(13)
C81 0.0226(14) 0.0138(13) 0.0311(17) -0.0096(12) -0.0068(12) -0.0005(11)
C84 0.0300(16) 0.0206(15) 0.0365(19) -0.0079(14) -0.0022(13) -0.0056(13)
C72 0.048(2) 0.0225(16) 0.038(2) -0.0112(15) -0.0050(15) -0.0046(15)
Co3 0.01335(17) 0.01390(18) 0.0164(2) -0.00276(15) -0.00152(13) -0.00228(14)
N9 0.0186(12) 0.0295(14) 0.0192(13) -0.0048(11) -0.0011(9) -0.0039(10)
O16 0.0258(10) 0.0140(9) 0.0209(11) -0.0085(8) -0.0028(8) -0.0035(8)
O17 0.0130(9) 0.0172(10) 0.0266(11) -0.0083(8) -0.0026(7) -0.0014(8)
O14 0.0150(9) 0.0243(11) 0.0316(12) -0.0107(9) -0.0018(8) -0.0004(8)
O15 0.0208(10) 0.0213(10) 0.0194(11) -0.0008(8) -0.0068(8) -0.0009(8)
O18 0.0310(11) 0.0163(10) 0.0189(11) -0.0068(8) -0.0099(8) 0.0014(8)
S5 0.0186(3) 0.0155(3) 0.0184(4) -0.0037(3) -0.0056(3) -0.0026(3)
S6 0.0151(3) 0.0196(3) 0.0202(4) -0.0086(3) -0.0026(3) -0.0014(3)
Si6 0.0159(3) 0.0141(4) 0.0174(4) -0.0067(3) -0.0039(3) -0.0021(3)
Si5 0.0139(3) 0.0162(4) 0.0183(4) -0.0061(3) -0.0041(3) -0.0003(3)
O20 0.0518(17) 0.076(2) 0.0441(18) -0.0082(15) 0.0006(13) -0.0189(16)
O19 0.0351(12) 0.0289(12) 0.0311(13) -0.0068(10) 0.0034(10) -0.0088(10)
C103 0.084(3) 0.062(3) 0.065(3) -0.007(2) -0.031(3) -0.014(3)
O21 0.0340(13) 0.0464(15) 0.0429(16) 0.0026(12) -0.0032(11) -0.0121(12)

loop_
_atom_type_symbol
_atom_type_description
_atom_type_scat_dispersion_real
_atom_type_scat_dispersion_imag
_atom_type_scat_source
C C 0.0033 0.0016 'International Tables Vol C Tables 4.2.6.8 and 6.1.1.4'
H H 0 0 'International Tables Vol C Tables 4.2.6.8 and 6.1.1.4'
Co Co 0.3494 0.9721 'International Tables Vol C Tables 4.2.6.8 and 6.1.1.4'
N N 0.0061 0.0033 'International Tables Vol C Tables 4.2.6.8 and 6.1.1.4'
O O 0.0106 0.006 'International Tables Vol C Tables 4.2.6.8 and 6.1.1.4'
S S 0.1246 0.1234 'International Tables Vol C Tables 4.2.6.8 and 6.1.1.4'
Si Si 0.0817 0.0704 'International Tables Vol C Tables 4.2.6.8 and 6.1.1.4'

loop_
_exptl_crystal_face_index_h
_exptl_crystal_face_index_k
_exptl_crystal_face_index_l
_exptl_crystal_face_perp_dist
-12 3 -10 0.137
-4 8 21 0.114
17 -3 18 0.116
3 -10 -29 0.13
1 9 7 0.108
5 1 -12 0.091
-5 -16 -3 0.101
-5 1 14 0.131
20 -11 -4 0.121
-7 0 -12 0.133
-23 14 8 0.153
5 6 27 0.132
6 17 2 0.13

loop_
_geom_angle_atom_site_label_1
_geom_angle_atom_site_label_2
_geom_angle_atom_site_label_3
_geom_angle
C66 C65 C64 119.2(3)
C65 C66 C67 120.6(3)
N7 C68 C67 123.4(3)
C66 C67 C68 117.9(3)
N5 C59 C60 121.5(3)
N5 C59 N6 117.7(3)
N6 C59 C60 120.8(3)
C61 C60 C59 119.5(3)
C45 C43 C44 111.0(3)
C45 C43 C46 111.0(3)
C46 C43 C44 110.3(3)
O9 C43 C44 108.0(2)
O9 C43 C45 111.3(2)
O9 C43 C46 105.0(2)
C36 C35 C37 111.1(3)
C36 C35 C38 110.1(3)
C38 C35 C37 110.2(3)
O7 C35 C36 109.2(3)
O7 C35 C37 104.8(3)
O7 C35 C38 111.3(2)
C60 C61 C62 119.5(3)
C41 C39 C40 110.6(3)
C41 C39 C42 110.5(3)
C42 C39 C40 110.2(3)
O8 C39 C40 105.6(3)
O8 C39 C41 111.2(2)
O8 C39 C42 108.7(2)
C63 C62 C61 118.2(3)
N7 C64 C65 120.1(3)
N8 C64 C65 122.5(3)
N8 C64 N7 117.5(3)
N5 C63 C62 123.5(3)
C48 C47 C49 111.1(2)
C48 C47 C50 111.2(3)
C49 C47 C50 110.3(3)
O10 C47 C48 110.8(2)
O10 C47 C49 104.7(2)
O10 C47 C50 108.6(2)
C56 C55 C58 110.2(2)
C57 C55 C56 110.8(2)
C57 C55 C58 110.7(3)
O12 C55 C56 104.5(2)
O12 C55 C57 111.0(2)
O12 C55 C58 109.6(2)
C52 C51 C53 110.0(3)
C52 C51 C54 111.5(3)
C54 C51 C53 109.7(3)
O11 C51 C52 111.0(2)
O11 C51 C53 108.7(2)
O11 C51 C54 105.8(3)
N5 Co2 S3 112.17(7)
N5 Co2 S4 99.83(7)
N7 Co2 N5 111.55(10)
N7 Co2 S3 109.68(7)
N7 Co2 S4 110.19(7)
S3 Co2 S4 113.14(4)
C59 N5 C63 117.8(3)
C59 N5 Co2 121.12(19)
C63 N5 Co2 119.97(19)
C68 N7 Co2 116.09(18)
C64 N7 C68 118.6(2)
C64 N7 Co2 125.2(2)
C47 O10 Si4 134.01(18)
C35 O7 Si3 131.15(17)
C55 O12 Si4 130.41(17)
C39 O8 Si3 135.90(17)
C51 O11 Si4 134.74(19)
C43 O9 Si3 131.54(19)
Si3 S3 Co2 104.58(4)
Si4 S4 Co2 107.89(4)
O10 Si4 O12 106.85(10)
O10 Si4 O11 106.29(11)
O10 Si4 S4 113.93(8)
O12 Si4 S4 105.16(8)
O11 Si4 O12 112.39(10)
O11 Si4 S4 112.22(8)
O7 Si3 S3 107.53(8)
O8 Si3 O7 112.72(11)
O8 Si3 O9 104.77(10)
O8 Si3 S3 111.40(9)
O9 Si3 O7 106.42(11)
O9 Si3 S3 114.00(9)
C32 C31 C30 119.5(3)
C22 C21 C23 110.3(3)
C24 C21 C22 109.4(3)
C24 C21 C23 110.5(3)
O6 C21 C22 112.0(3)
O6 C21 C23 105.5(3)
O6 C21 C24 109.2(3)
N2 C25 C26 120.4(3)
N1 C25 C26 121.1(3)
N1 C25 N2 118.5(3)
C27 C26 C25 120.0(3)
C26 C27 C28 119.6(4)
N3 C34 C33 123.6(3)
C15 C13 C14 109.8(3)
C16 C13 C14 110.5(3)
C16 C13 C15 111.5(3)
O4 C13 C14 110.8(3)
O4 C13 C15 109.3(3)
O4 C13 C16 104.9(3)
C31 C32 C33 120.3(3)
C34 C33 C32 117.9(3)
C10 C9 C11 110.4(3)
C10 C9 C12 110.2(2)
C12 C9 C11 110.9(2)
O3 C9 C10 109.8(2)
O3 C9 C11 110.5(2)
O3 C9 C12 105.0(2)
C18A C17 C19A 120.7(6)
C18A C17 C20A 104.6(5)
C18A C17 O5 113.5(5)
C19A C17 C20A 97.9(5)
C18B C17 C19B 101.8(6)
C20B C17 C18B 123.3(7)
C20B C17 C19B 103.8(7)
O5 C17 C19A 114.6(5)
O5 C17 C18B 110.6(5)
O5 C17 C20A 101.2(4)
O5 C17 C19B 96.3(4)
O5 C17 C20B 115.6(6)
C29 C28 C27 117.1(4)
C6 C5 C8 111.1(3)
C7 C5 C6 111.1(3)
C7 C5 C8 110.8(2)
O2 C5 C6 108.4(2)
O2 C5 C7 105.0(2)
O2 C5 C8 110.3(2)
N4 C30 C31 121.7(3)
N4 C30 N3 117.6(3)
N3 C30 C31 120.5(3)
N1 C29 C28 125.2(4)
C3 C1 C2 110.7(3)
C4 C1 C2 110.3(3)
C4 C1 C3 110.8(2)
O1 C1 C2 108.3(2)
O1 C1 C3 105.5(2)
O1 C1 C4 111.1(2)
N3 Co1 N1 104.87(11)
N3 Co1 S2 110.42(8)
N3 Co1 S1 111.22(8)
N1 Co1 S2 112.59(7)
N1 Co1 S1 107.05(8)
S2 Co1 S1 110.54(4)
C1 O1 Si1 133.74(18)
C13 O4 Si2 134.56(19)
C34 N3 C30 118.0(3)
C34 N3 Co1 118.38(19)
C30 N3 Co1 123.4(2)
C25 N1 Co1 130.6(2)
C29 N1 C25 116.8(3)
C29 N1 Co1 112.6(2)
C5 O2 Si1 133.61(18)
C17 O5 Si2 134.0(2)
C9 O3 Si1 129.71(17)
C21 O6 Si2 130.50(18)
Si2 S2 Co1 114.06(5)
Si1 S1 Co1 107.41(5)
O1 Si1 O3 112.95(10)
O1 Si1 S1 110.78(8)
O2 Si1 O1 106.40(11)
O2 Si1 O3 106.96(10)
O2 Si1 S1 114.26(8)
O3 Si1 S1 105.59(8)
O4 Si2 O5 105.14(11)
O4 Si2 O6 112.03(12)
O4 Si2 S2 110.13(9)
O5 Si2 O6 104.47(12)
O5 Si2 S2 115.35(9)
O6 Si2 S2 109.61(8)
N10 C93 C94 122.2(3)
N10 C93 N9 118.0(3)
N9 C93 C94 119.8(3)
C102 C101 C100 117.9(3)
C70 C69 C71 111.1(3)
C70 C69 C72 110.1(3)
O13 C69 C70 105.6(2)
O13 C69 C71 111.3(2)
O13 C69 C72 108.3(2)
C72 C69 C71 110.3(3)
C99 C100 C101 119.4(3)
C90 C89 C92 110.7(3)
C91 C89 C90 111.1(3)
C91 C89 C92 110.0(3)
O18 C89 C90 111.1(2)
O18 C89 C91 108.6(2)
O18 C89 C92 105.2(3)
C95 C94 C93 119.9(3)
C87 C85 C86 111.0(2)
C88 C85 C86 111.0(3)
C88 C85 C87 110.2(3)
O17 C85 C86 110.2(2)
O17 C85 C87 104.3(2)
O17 C85 C88 110.0(2)
C94 C95 C96 120.5(3)
C74 C73 C75 110.8(3)
C74 C73 C76 110.5(3)
C76 C73 C75 110.2(3)
O14 C73 C74 106.0(3)
O14 C73 C75 107.8(3)
O14 C73 C76 111.5(3)
N11 C102 C101 123.7(3)
N12 C98 C99 119.9(3)
N11 C98 N12 118.0(3)
N11 C98 C99 122.1(3)
C100 C99 C98 119.7(3)
C78 C77 C79 112.4(3)
C80 C77 C78 109.0(3)
C80 C77 C79 109.8(3)
O15 C77 C78 109.1(3)
O15 C77 C79 104.7(3)
O15 C77 C80 111.9(2)
N9 C97 C96 122.7(3)
C102 N11 Co3 118.0(2)
C98 N11 C102 117.1(3)
C98 N11 Co3 124.5(2)
C69 O13 Si5 135.12(17)
C95 C96 C97 118.5(4)
C82 C81 C83 110.7(3)
C82 C81 C84 110.6(2)
C84 C81 C83 110.7(3)
O16 C81 C82 104.8(2)
O16 C81 C83 109.3(2)
O16 C81 C84 110.5(2)
N11 Co3 S5 113.91(7)
N11 Co3 S6 103.31(8)
N9 Co3 N11 106.04(10)
N9 Co3 S5 111.67(8)
N9 Co3 S6 111.19(8)
S5 Co3 S6 110.37(4)
C93 N9 Co3 123.7(2)
C97 N9 C93 118.6(3)
C97 N9 Co3 117.61(19)
C81 O16 Si6 135.43(18)
C85 O17 Si6 130.36(18)
C73 O14 Si5 131.9(2)
C77 O15 Si5 130.73(18)
C89 O18 Si6 133.57(18)
Si5 S5 Co3 105.77(4)
Si6 S6 Co3 106.43(4)
O16 Si6 O17 106.76(10)
O16 Si6 O18 105.94(11)
O16 Si6 S6 115.05(8)
O17 Si6 S6 105.10(8)
O18 Si6 O17 112.61(10)
O18 Si6 S6 111.44(9)
O13 Si5 O14 104.97(10)
O13 Si5 O15 112.78(11)
O13 Si5 S5 110.88(9)
O14 Si5 O15 107.14(11)
O14 Si5 S5 114.28(9)
O15 Si5 S5 106.88(8)

loop_
_geom_bond_atom_site_label_1
_geom_bond_atom_site_label_2
_geom_bond_distance
C65 C66 1.359(5)
C65 C64 1.418(4)
C66 C67 1.369(5)
C68 C67 1.374(4)
C68 N7 1.347(4)
C44 C43 1.518(4)
C36 C35 1.509(5)
C59 C60 1.412(4)
C59 N5 1.342(4)
C59 N6 1.365(4)
C60 C61 1.353(4)
C48 C47 1.510(4)
C40 C39 1.521(4)
C43 C45 1.509(5)
C43 C46 1.515(5)
C43 O9 1.449(3)
C49 C47 1.521(4)
C41 C39 1.518(4)
C35 C37 1.524(4)
C35 C38 1.523(4)
C35 O7 1.454(4)
C61 C62 1.402(5)
C50 C47 1.530(4)
C52 C51 1.513(4)
C56 C55 1.522(4)
C57 C55 1.517(4)
C39 C42 1.518(5)
C39 O8 1.440(4)
C58 C55 1.527(4)
C53 C51 1.532(4)
C62 C63 1.368(4)
C64 N7 1.347(3)
C64 N8 1.346(4)
C54 C51 1.514(5)
C63 N5 1.357(4)
C47 O10 1.450(3)
C55 O12 1.452(3)
C51 O11 1.435(3)
Co2 N5 2.061(3)
Co2 N7 2.048(2)
Co2 S3 2.2922(10)
Co2 S4 2.3044(10)
O10 Si4 1.6186(19)
O7 Si3 1.631(2)
O12 Si4 1.6290(18)
O8 Si3 1.6248(19)
O11 Si4 1.625(2)
O9 Si3 1.626(2)
S3 Si3 2.0923(12)
S4 Si4 2.1007(13)
C6 C5 1.523(4)
C31 C32 1.348(6)
C31 C30 1.406(5)
C21 C22 1.520(4)
C21 C23 1.529(5)
C21 C24 1.512(5)
C21 O6 1.456(4)
C25 C26 1.405(5)
C25 N2 1.363(5)
C25 N1 1.360(4)
C18A C17 1.382(9)
C19A C17 1.521(14)
C7 C5 1.515(4)
C26 C27 1.335(5)
C18B C17 1.433(11)
C20A C17 1.719(9)
C10 C9 1.516(4)
C27 C28 1.393(6)
C34 C33 1.366(5)
C34 N3 1.346(4)
C13 C14 1.523(5)
C13 C15 1.521(5)
C13 C16 1.514(5)
C13 O4 1.439(4)
C19B C17 1.743(11)
C32 C33 1.382(5)
C8 C5 1.528(4)
C20B C17 1.431(17)
C2 C1 1.524(4)
C3 C1 1.520(4)
C9 C11 1.524(4)
C9 C12 1.522(4)
C9 O3 1.451(3)
C4 C1 1.519(4)
C17 O5 1.414(4)
C28 C29 1.373(6)
C5 O2 1.447(3)
C30 N4 1.353(4)
C30 N3 1.356(4)
C29 N1 1.321(5)
C1 O1 1.442(3)
Co1 N3 2.041(2)
Co1 N1 2.073(3)
Co1 S2 2.2795(10)
Co1 S1 2.3024(11)
O1 Si1 1.624(2)
O4 Si2 1.625(2)
O2 Si1 1.616(2)
O5 Si2 1.627(2)
O3 Si1 1.6283(18)
O6 Si2 1.638(2)
S2 Si2 2.0929(13)
S1 Si1 2.0999(13)
C82 C81 1.517(4)
C93 C94 1.409(5)
C93 N10 1.342(4)
C93 N9 1.361(4)
C74 C73 1.510(5)
C90 C89 1.513(4)
C78 C77 1.523(5)
C75 C73 1.525(5)
C101 C100 1.402(5)
C101 C102 1.371(4)
C91 C89 1.513(4)
C86 C85 1.522(4)
C69 C70 1.512(4)
C69 C71 1.525(4)
C69 O13 1.441(3)
C69 C72 1.522(5)
N12 C98 1.360(4)
C100 C99 1.348(4)
C89 C92 1.523(5)
C89 O18 1.446(3)
C94 C95 1.342(6)
C85 C87 1.518(4)
C85 C88 1.515(4)
C85 O17 1.456(3)
C76 C73 1.518(5)
C95 C96 1.372(5)
C73 O14 1.442(3)
C102 N11 1.361(4)
C79 C77 1.527(5)
C98 C99 1.403(4)
C98 N11 1.343(4)
C80 C77 1.522(4)
C77 O15 1.454(4)
C97 C96 1.373(5)
C97 N9 1.347(4)
N11 Co3 2.057(3)
O13 Si5 1.6230(19)
C83 C81 1.525(4)
C81 C84 1.519(4)
C81 O16 1.444(3)
Co3 N9 2.038(2)
Co3 S5 2.2909(9)
Co3 S6 2.3126(10)
O16 Si6 1.6187(19)
O17 Si6 1.6330(18)
O14 Si5 1.625(2)
O15 Si5 1.628(2)
O18 Si6 1.631(2)
S5 Si5 2.0979(12)
S6 Si6 2.0989(13)
C103 O21 1.430(5)

loop_
_geom_hbond_atom_site_label_D
_geom_hbond_atom_site_label_H
_geom_hbond_atom_site_label_A
_geom_hbond_distance_DH
_geom_hbond_distance_HA
_geom_hbond_distance_DA
_geom_hbond_angle_DHA
N8 H8E O19 0.86 2.2 3.013(3) 158.3
N12 H12D O19 0.86 2.8 3.473(4) 135.7
N12 H12E O21 0.86 2.21 3.056(4) 164.6
O20 H20G S4 0.85 2.68 3.505(3) 163.6
O19 H19G S6 0.896(5) 2.599(5) 3.331(2) 139.4(8)
O19 H19H S5 0.895(5) 2.597(5) 3.315(2) 137.8(8)
